data_4511464
loop_
_publ_author_name
'Huang, Xiao-Chun'
'Zhang, Jie-Peng'
'Chen, Xiao-Ming'

_publ_section_title
;
 One-Dimensional Supramolecular Isomerism of Copper(I) and Silver(I)
 Imidazolates Based on the Ligand Orientations
;
_journal_issue 5
_journal_name_full 'Crystal Growth &amp; Design'
_journal_page_first 1194
_journal_paper_doi 10.1021/cg060048+
_journal_volume 6
_journal_year 2006
_chemical_formula_moiety Ag(C3N2H3)
_chemical_formula_sum 'C3 H3 Ag N2'
_chemical_formula_weight 174.94
_chemical_name_common 'silver(I) imidazolate'
_chemical_name_systematic
;
 ?
;
_space_group_IT_number 61
_symmetry_cell_setting orthorhombic
_symmetry_space_group_name_Hall '-P 2ac 2ab'
_symmetry_space_group_name_H-M 'P b c a'
_atom_sites_solution_hydrogens geom
_atom_sites_solution_primary direct
_atom_sites_solution_secondary difmap
_audit_creation_method SHELXL-97
_cell_angle_alpha 90.00
_cell_angle_beta 90.00
_cell_angle_gamma 90.00
_cell_formula_units_Z 16
_cell_length_a 10.1747(16)
_cell_length_b 6.8415(9)
_cell_length_c 23.881(2)
_cell_measurement_temperature 294(2)
_cell_volume 1662.4(4)
_computing_cell_refinement 'SAINT-PLUS, Ver. 6.0, 1997'
_computing_data_collection 'SMART, 1998.'
_computing_data_reduction 'SAINT-PLUS, Ver. 6.0, 1997'
_computing_molecular_graphics 'XP, Ver. 6.10, Bruker AXS Inc., 2000.'
_computing_publication_material 'SHELXTL-Bruker AXS Inc., 1998.'
_computing_structure_refinement 'SHELXL-97 (Sheldrick, 1997)'
_computing_structure_solution 'SHELXS-97 (Sheldrick, 1990)'
_diffrn_ambient_temperature 294(2)
_diffrn_measured_fraction_theta_full 0.971
_diffrn_measured_fraction_theta_max 0.971
_diffrn_measurement_device_type 'Bruker Apex CCD'
_diffrn_measurement_method '\w scan'
_diffrn_radiation_monochromator graphite
_diffrn_radiation_source 'fine-focus sealed tube'
_diffrn_radiation_type MoK\a
_diffrn_radiation_wavelength 0.71073
_diffrn_reflns_av_R_equivalents 0.0207
_diffrn_reflns_av_sigmaI/netI 0.0175
_diffrn_reflns_limit_h_max 13
_diffrn_reflns_limit_h_min -13
_diffrn_reflns_limit_k_max 9
_diffrn_reflns_limit_k_min -9
_diffrn_reflns_limit_l_max 32
_diffrn_reflns_limit_l_min -33
_diffrn_reflns_number 12100
_diffrn_reflns_theta_full 29.99
_diffrn_reflns_theta_max 29.99
_diffrn_reflns_theta_min 3.41
_diffrn_standards_decay_% 0
_exptl_absorpt_coefficient_mu 4.654
_exptl_absorpt_correction_T_max 0.7071
_exptl_absorpt_correction_T_min 0.5419
_exptl_absorpt_correction_type multi-scan
_exptl_absorpt_process_details 'SADABS (Bruker, 2002)'
_exptl_crystal_colour colorless
_exptl_crystal_density_diffrn 2.796
_exptl_crystal_density_method 'not measured'
_exptl_crystal_description claviform
_exptl_crystal_F_000 1312
_exptl_crystal_size_max 0.15
_exptl_crystal_size_mid 0.12
_exptl_crystal_size_min 0.08
_refine_diff_density_max 0.600
_refine_diff_density_min -0.674
_refine_diff_density_rms 0.156
_refine_ls_extinction_method none
_refine_ls_goodness_of_fit_ref 1.064
_refine_ls_hydrogen_treatment constr
_refine_ls_matrix_type full
_refine_ls_number_parameters 109
_refine_ls_number_reflns 2353
_refine_ls_number_restraints 0
_refine_ls_restrained_S_all 1.064
_refine_ls_R_factor_all 0.0354
_refine_ls_R_factor_gt 0.0272
_refine_ls_shift/su_max 0.001
_refine_ls_shift/su_mean 0.000
_refine_ls_structure_factor_coef Fsqd
_refine_ls_weighting_details 'calc w=1/[\s^2^(Fo^2^)+(0.0353P)^2^+0.5101P] where P=(Fo^2^+2Fc^2^)/3'
_refine_ls_weighting_scheme calc
_refine_ls_wR_factor_gt 0.0627
_refine_ls_wR_factor_ref 0.0670
_reflns_number_gt 1933
_reflns_number_total 2353
_reflns_threshold_expression >2sigma(I)
_cod_data_source_file cg060048%2Bsi20060125_040456.cif
_cod_data_source_block compound_1d
_cod_depositor_comments
;
The following automatic conversions were performed:

'_symmetry_cell_setting' value 'Orthorhombic' changed to
'orthorhombic' according to
/usr/data/users/saulius/automatic-downloads/retrospective/ACS/lib/dictionaries/cif_core.dic
dictionary named 'cif_core.dic' version 2.4.2 from
2011-04-26.

'_exptl_absorpt_correction_type' value 'Multi-scan'
changed to 'multi-scan' according to
/usr/data/users/saulius/automatic-downloads/retrospective/ACS/lib/dictionaries/cif_core.dic
dictionary named 'cif_core.dic' version 2.4.2 from 2011-04-26.

Automatic conversion script
Id: cif_fix_values 2281 2013-09-26 08:29:07Z andrius 
;
_cod_original_cell_volume 1662.3(4)
_cod_original_sg_symbol_H-M Pbca
_cod_database_code 4511464

loop_
_symmetry_equiv_pos_as_xyz
'x, y, z'
'-x+1/2, -y, z+1/2'
'-x, y+1/2, -z+1/2'
'x+1/2, -y+1/2, -z'
'-x, -y, -z'
'x-1/2, y, -z-1/2'
'x, -y-1/2, z-1/2'
'-x-1/2, y-1/2, z'

loop_
_atom_site_label
_atom_site_type_symbol
_atom_site_fract_x
_atom_site_fract_y
_atom_site_fract_z
_atom_site_U_iso_or_equiv
_atom_site_adp_type
_atom_site_occupancy
_atom_site_symmetry_multiplicity
_atom_site_calc_flag
_atom_site_refinement_flags
Ag1 Ag 0.13223(3) 0.15334(4) 0.564356(8) 0.04698(9) Uani 1 1 d .
Ag2 Ag 0.23017(2) 0.01023(3) 0.312778(9) 0.04169(9) Uani 1 1 d .
N1 N 0.1189(2) 0.1783(4) 0.47810(10) 0.0425(6) Uani 1 1 d .
N2 N 0.1505(2) 0.1335(4) 0.38675(10) 0.0386(5) Uani 1 1 d .
N3 N 0.1292(2) 0.1528(3) 0.65103(10) 0.0360(5) Uani 1 1 d .
N4 N 0.1704(2) 0.0991(3) 0.74144(9) 0.0347(5) Uani 1 1 d .
C1 C 0.1924(3) 0.0984(5) 0.43835(11) 0.0415(6) Uani 1 1 d .
H1A H 0.2669 0.0242 0.4460 0.050 Uiso 1 1 calc R
C2 C 0.0211(3) 0.2734(5) 0.44954(13) 0.0431(7) Uani 1 1 d .
H2A H -0.0468 0.3448 0.4657 0.052 Uiso 1 1 calc R
C3 C 0.0396(3) 0.2464(5) 0.39407(12) 0.0427(7) Uani 1 1 d .
H3A H -0.0135 0.2956 0.3657 0.051 Uiso 1 1 calc R
C4 C 0.2101(3) 0.0723(4) 0.68861(11) 0.0379(6) Uani 1 1 d .
H4A H 0.2861 0.0046 0.6790 0.045 Uiso 1 1 calc R
C5 C 0.0566(3) 0.2044(4) 0.73704(11) 0.0353(6) Uani 1 1 d .
H5A H 0.0051 0.2468 0.7668 0.042 Uiso 1 1 calc R
C6 C 0.0311(3) 0.2370(4) 0.68191(11) 0.0359(6) Uani 1 1 d .
H6A H -0.0406 0.3049 0.6677 0.043 Uiso 1 1 calc R

loop_
_atom_site_aniso_label
_atom_site_aniso_U_11
_atom_site_aniso_U_22
_atom_site_aniso_U_33
_atom_site_aniso_U_23
_atom_site_aniso_U_13
_atom_site_aniso_U_12
Ag1 0.06104(16) 0.05785(17) 0.02204(12) -0.00073(9) 0.00067(9) -0.00396(11)
Ag2 0.04887(15) 0.04797(15) 0.02824(13) -0.00682(9) 0.00749(9) 0.00032(9)
N1 0.0545(15) 0.0492(15) 0.0237(12) -0.0007(10) 0.0039(10) -0.0006(11)
N2 0.0466(13) 0.0449(13) 0.0244(11) -0.0031(10) 0.0016(9) 0.0005(10)
N3 0.0448(12) 0.0401(13) 0.0230(11) -0.0017(9) -0.0017(9) 0.0002(10)
N4 0.0404(11) 0.0389(11) 0.0247(11) 0.0027(10) -0.0023(9) 0.0004(10)
C1 0.0507(16) 0.0467(16) 0.0272(14) -0.0012(12) -0.0015(12) 0.0058(14)
C2 0.0430(15) 0.0534(17) 0.0328(14) -0.0071(13) 0.0023(12) 0.0030(13)
C3 0.0473(16) 0.0520(18) 0.0288(14) -0.0022(12) -0.0043(12) 0.0055(13)
C4 0.0447(16) 0.0375(14) 0.0314(14) -0.0011(12) -0.0003(11) 0.0059(12)
C5 0.0375(13) 0.0410(13) 0.0273(13) -0.0007(12) 0.0044(10) -0.0004(11)
C6 0.0331(13) 0.0429(15) 0.0318(14) 0.0022(12) -0.0020(11) 0.0017(10)

loop_
_atom_type_symbol
_atom_type_description
_atom_type_scat_dispersion_real
_atom_type_scat_dispersion_imag
_atom_type_scat_source
C C 0.0033 0.0016 'International Tables Vol C Tables 4.2.6.8 and 6.1.1.4'
H H 0.0000 0.0000 'International Tables Vol C Tables 4.2.6.8 and 6.1.1.4'
N N 0.0061 0.0033 'International Tables Vol C Tables 4.2.6.8 and 6.1.1.4'
Ag Ag -0.8971 1.1015 'International Tables Vol C Tables 4.2.6.8 and 6.1.1.4'

loop_
_geom_angle_atom_site_label_1
_geom_angle_atom_site_label_2
_geom_angle_atom_site_label_3
_geom_angle
_geom_angle_site_symmetry_1
_geom_angle_site_symmetry_3
N3 Ag1 N1 173.45(10) . .
N4 Ag2 N2 173.75(8) 2_554 .
N4 Ag2 Ag2 66.00(6) 2_554 8_655
N2 Ag2 Ag2 116.11(7) . 8_655
C1 N1 C2 104.4(2) . .
C1 N1 Ag1 129.8(2) . .
C2 N1 Ag1 125.6(2) . .
C1 N2 C3 104.3(2) . .
C1 N2 Ag2 125.4(2) . .
C3 N2 Ag2 129.94(19) . .
C4 N3 C6 105.1(2) . .
C4 N3 Ag1 131.52(19) . .
C6 N3 Ag1 123.32(18) . .
C4 N4 C5 104.8(2) . .
C4 N4 Ag2 124.49(19) . 2
C5 N4 Ag2 130.70(18) . 2
N2 C1 N1 114.1(3) . .
C3 C2 N1 108.8(3) . .
C2 C3 N2 108.3(3) . .
N3 C4 N4 113.0(2) . .
C6 C5 N4 108.8(2) . .
C5 C6 N3 108.3(2) . .

loop_
_geom_bond_atom_site_label_1
_geom_bond_atom_site_label_2
_geom_bond_distance
_geom_bond_site_symmetry_2
Ag1 N3 2.070(2) .
Ag1 N1 2.071(2) .
Ag2 N4 2.118(2) 2_554
Ag2 N2 2.119(2) .
Ag2 Ag2 3.4445(5) 8_655
N1 C1 1.327(4) .
N1 C2 1.370(4) .
N2 C1 1.326(3) .
N2 C3 1.378(4) .
N3 C4 1.336(3) .
N3 C6 1.368(3) .
N4 C4 1.337(3) .
N4 C5 1.368(4) .
N4 Ag2 2.118(2) 2
C2 C3 1.351(4) .
C5 C6 1.360(4) .
